data_4113097
loop_
_publ_author_name
'Bohumil Dolensk\'y'
'Ji\<r\'i Kroul\'ik'
'Vladim\'ir Kr\'al'
'Jonathan L. Sessler'
'Hana Dvo\<r\'akov\'a'
'Petr Bou\<r'
'Mark\'eta Bern\'atkov\'a'
'Christophe Bucher'
'Vincent Lynch'

_publ_section_title
;
 Calix[4]phyrins. Effect of Peripheral Substituents on Conformational
 Mobility and Structure within a Series of Related Systems
;
_journal_name_full 'Journal of the American Chemical Society'
_journal_page_first 13714
_journal_page_last 13722
_journal_paper_doi 10.1021/ja048075g
_journal_volume 126
_journal_year 2004
_chemical_formula_sum 'C42 H30 F10 N4'
_chemical_formula_weight 780.70
_chemical_name_systematic
; 
 ? 
;
_space_group_IT_number 15
_symmetry_cell_setting monoclinic
_symmetry_space_group_name_Hall '-C 2yc'
_symmetry_space_group_name_H-M 'C 1 2/c 1'
_atom_sites_solution_hydrogens geom
_atom_sites_solution_primary direct
_atom_sites_solution_secondary difmap
_audit_creation_method SHELXL-97
_cell_angle_alpha 90.00
_cell_angle_beta 112.494(1)
_cell_angle_gamma 90.00
_cell_formula_units_Z 4
_cell_length_a 25.0385(3)
_cell_length_b 7.6843(1)
_cell_length_c 19.3335(2)
_cell_measurement_temperature 153(2)
_cell_volume 3436.82(7)
_computing_cell_refinement 'Collect software, Nonius B.V. 1998'
_computing_data_collection 'Collect software, Nonius B.V. 1998'
_computing_data_reduction
;
DENZO and Scalepack (Otwinoski and Minor, 1997)
;
_computing_molecular_graphics 'XP SHELXTL/PC, Siemens Analytical'
_computing_structure_refinement 'XL SHELXTL/PC, Siemens Analytical'
_computing_structure_solution
;
SIR97 - Altomare A., Burla M.C., Camalli M., Cascarano G.L., Giacovazzo C., 
Guagliardi A., Moliterni A.G.G., Polidori G.,Spagna R.
;
_diffrn_ambient_temperature 153(2)
_diffrn_measured_fraction_theta_full 0.991
_diffrn_measured_fraction_theta_max 0.991
_diffrn_measurement_device_type 'Nonius Kappa CCD'
_diffrn_measurement_method \w-scans
_diffrn_radiation_monochromator graphite
_diffrn_radiation_source 'fine-focus sealed tube'
_diffrn_radiation_type MoK\a
_diffrn_radiation_wavelength 0.71073
_diffrn_reflns_av_R_equivalents 0.0096
_diffrn_reflns_av_sigmaI/netI 0.0209
_diffrn_reflns_limit_h_max 29
_diffrn_reflns_limit_h_min -29
_diffrn_reflns_limit_k_max 9
_diffrn_reflns_limit_k_min -9
_diffrn_reflns_limit_l_max 22
_diffrn_reflns_limit_l_min -23
_diffrn_reflns_number 5787
_diffrn_reflns_theta_full 25.05
_diffrn_reflns_theta_max 25.05
_diffrn_reflns_theta_min 3.14
_exptl_absorpt_coefficient_mu 0.127
_exptl_absorpt_correction_type none
_exptl_crystal_colour yellow
_exptl_crystal_density_diffrn 1.509
_exptl_crystal_description lathes
_exptl_crystal_F_000 1600
_exptl_crystal_size_max 0.30
_exptl_crystal_size_mid 0.25
_exptl_crystal_size_min 0.10
_refine_diff_density_max 0.251
_refine_diff_density_min -0.172
_refine_diff_density_rms 0.034
_refine_ls_extinction_coef 0.0035(7)
_refine_ls_extinction_expression Fc^*^=kFc[1+0.001xFc^2^\l^3^/sin(2\q)]^-1/4^
_refine_ls_extinction_method SHELXL
_refine_ls_goodness_of_fit_ref 1.043
_refine_ls_hydrogen_treatment refall
_refine_ls_matrix_type full
_refine_ls_number_parameters 314
_refine_ls_number_reflns 3017
_refine_ls_number_restraints 0
_refine_ls_restrained_S_all 1.043
_refine_ls_R_factor_all 0.0336
_refine_ls_R_factor_gt 0.0306
_refine_ls_shift/su_max 0.001
_refine_ls_shift/su_mean 0.000
_refine_ls_structure_factor_coef Fsqd
_refine_ls_weighting_details 'calc w=1/[\s^2^(Fo^2^)+(0.0344P)^2^+3.0397P] where P=(Fo^2^+2Fc^2^)/3'
_refine_ls_weighting_scheme calc
_refine_ls_wR_factor_gt 0.0765
_refine_ls_wR_factor_ref 0.0780
_reflns_number_gt 2763
_reflns_number_total 3017
_reflns_threshold_expression >2sigma(I)
_cod_data_source_file ja048075gsi20040403_012430.cif
_cod_data_source_block 1d
_cod_database_code 4113097

loop_
_symmetry_equiv_pos_as_xyz
'x, y, z'
'-x, y, -z+1/2'
'x+1/2, y+1/2, z'
'-x+1/2, y+1/2, -z+1/2'
'-x, -y, -z'
'x, -y, z-1/2'
'-x+1/2, -y+1/2, -z'
'x+1/2, -y+1/2, z-1/2'

loop_
_atom_site_label
_atom_site_type_symbol
_atom_site_fract_x
_atom_site_fract_y
_atom_site_fract_z
_atom_site_U_iso_or_equiv
_atom_site_adp_type
_atom_site_occupancy
_atom_site_symmetry_multiplicity
_atom_site_calc_flag
N1 N 0.01254(4) 0.34729(14) 0.36224(6) 0.0199(2) Uani 1 1 d
N2 N 0.08621(4) 0.35819(13) 0.28847(5) 0.0186(2) Uani 1 1 d
C1 C -0.03334(5) 0.37127(16) 0.38162(7) 0.0188(3) Uani 1 1 d
C2 C -0.02362(6) 0.27318(18) 0.44585(7) 0.0238(3) Uani 1 1 d
C3 C 0.02910(6) 0.18608(18) 0.46369(7) 0.0232(3) Uani 1 1 d
C4 C 0.05133(5) 0.23301(16) 0.41015(6) 0.0188(3) Uani 1 1 d
C5 C 0.10140(5) 0.17707(16) 0.39837(6) 0.0184(3) Uani 1 1 d
C6 C 0.11772(5) 0.23382(16) 0.34181(7) 0.0185(3) Uani 1 1 d
C7 C 0.16496(5) 0.17067(16) 0.32321(7) 0.0204(3) Uani 1 1 d
C8 C 0.16095(5) 0.25323(17) 0.25976(7) 0.0207(3) Uani 1 1 d
C9 C 0.11125(5) 0.36829(16) 0.23993(7) 0.0173(3) Uani 1 1 d
C10 C 0.08454(5) 0.47670(16) 0.16862(6) 0.0179(3) Uani 1 1 d
C11 C 0.13656(5) 0.03673(16) 0.44885(6) 0.0181(3) Uani 1 1 d
F12 F 0.07256(3) -0.17914(11) 0.37621(4) 0.0331(2) Uani 1 1 d
C12 C 0.12080(5) -0.13706(17) 0.43464(7) 0.0217(3) Uani 1 1 d
F13 F 0.13767(4) -0.43589(10) 0.46313(5) 0.0388(2) Uani 1 1 d
C13 C 0.15350(6) -0.26997(17) 0.47876(8) 0.0246(3) Uani 1 1 d
F14 F 0.23546(4) -0.35657(11) 0.58308(5) 0.0378(2) Uani 1 1 d
C14 C 0.20303(6) -0.22951(18) 0.53951(7) 0.0248(3) Uani 1 1 d
F15 F 0.26802(4) -0.02187(13) 0.61484(5) 0.0425(3) Uani 1 1 d
C15 C 0.21961(5) -0.05867(19) 0.55574(7) 0.0251(3) Uani 1 1 d
F16 F 0.20376(3) 0.23738(10) 0.52701(4) 0.0312(2) Uani 1 1 d
C16 C 0.18658(5) 0.07201(16) 0.51043(7) 0.0209(3) Uani 1 1 d
C17 C 0.12791(5) 0.50579(18) 0.13077(7) 0.0218(3) Uani 1 1 d
C18 C 0.17830(6) 0.62241(18) 0.17744(8) 0.0255(3) Uani 1 1 d
C19 C 0.15706(6) 0.79762(19) 0.19349(9) 0.0304(3) Uani 1 1 d
C20 C 0.11424(6) 0.77284(18) 0.23174(8) 0.0265(3) Uani 1 1 d
C21 C 0.06400(5) 0.65562(16) 0.18580(7) 0.0203(3) Uani 1 1 d
H2 H -0.0483(7) 0.269(2) 0.4728(8) 0.028(4) Uiso 1 1 d
H3 H 0.0472(7) 0.110(2) 0.5050(9) 0.031(4) Uiso 1 1 d
H7 H 0.1923(6) 0.086(2) 0.3498(8) 0.026(4) Uiso 1 1 d
H8 H 0.1858(6) 0.241(2) 0.2323(8) 0.027(4) Uiso 1 1 d
H17A H 0.1062(6) 0.5640(19) 0.0819(8) 0.024(4) Uiso 1 1 d
H17B H 0.1430(6) 0.389(2) 0.1217(8) 0.024(4) Uiso 1 1 d
H18A H 0.2015(6) 0.564(2) 0.2265(8) 0.027(4) Uiso 1 1 d
H18B H 0.2044(6) 0.638(2) 0.1508(8) 0.029(4) Uiso 1 1 d
H19A H 0.1382(7) 0.863(2) 0.1471(9) 0.037(4) Uiso 1 1 d
H19B H 0.1906(7) 0.870(2) 0.2251(9) 0.033(4) Uiso 1 1 d
H20A H 0.1355(7) 0.720(2) 0.2835(9) 0.030(4) Uiso 1 1 d
H20B H 0.0992(6) 0.888(2) 0.2388(8) 0.029(4) Uiso 1 1 d
H21A H 0.0416(6) 0.7127(18) 0.1364(8) 0.020(3) Uiso 1 1 d
H21B H 0.0379(6) 0.6403(19) 0.2138(7) 0.021(3) Uiso 1 1 d
H1N H 0.0169(7) 0.389(2) 0.3232(9) 0.035(4) Uiso 1 1 d

loop_
_atom_site_aniso_label
_atom_site_aniso_U_11
_atom_site_aniso_U_22
_atom_site_aniso_U_33
_atom_site_aniso_U_23
_atom_site_aniso_U_13
_atom_site_aniso_U_12
N1 0.0184(5) 0.0239(6) 0.0185(5) 0.0052(4) 0.0083(4) 0.0046(4)
N2 0.0172(5) 0.0199(5) 0.0184(5) 0.0022(4) 0.0066(4) 0.0010(4)
C1 0.0173(6) 0.0210(6) 0.0184(6) -0.0020(5) 0.0073(5) 0.0002(5)
C2 0.0217(6) 0.0310(7) 0.0219(6) 0.0042(5) 0.0118(5) 0.0031(5)
C3 0.0228(6) 0.0267(7) 0.0193(6) 0.0056(5) 0.0072(5) 0.0033(5)
C4 0.0173(6) 0.0198(6) 0.0175(6) 0.0014(5) 0.0044(5) 0.0011(5)
C5 0.0175(6) 0.0173(6) 0.0179(6) -0.0007(5) 0.0038(5) -0.0007(5)
C6 0.0161(6) 0.0176(6) 0.0196(6) 0.0002(5) 0.0043(5) 0.0002(5)
C7 0.0160(6) 0.0185(6) 0.0255(6) 0.0011(5) 0.0065(5) 0.0021(5)
C8 0.0174(6) 0.0216(6) 0.0252(6) -0.0012(5) 0.0104(5) -0.0002(5)
C9 0.0155(6) 0.0166(6) 0.0198(6) -0.0024(5) 0.0066(5) -0.0031(5)
C10 0.0171(6) 0.0197(6) 0.0177(6) 0.0000(5) 0.0075(5) -0.0015(5)
C11 0.0172(6) 0.0198(6) 0.0187(6) 0.0025(5) 0.0084(5) 0.0030(5)
F12 0.0284(4) 0.0296(4) 0.0318(4) -0.0025(3) 0.0011(3) -0.0081(3)
C12 0.0195(6) 0.0243(7) 0.0211(6) -0.0001(5) 0.0076(5) -0.0021(5)
F13 0.0516(5) 0.0162(4) 0.0494(5) 0.0018(4) 0.0203(4) -0.0026(4)
C13 0.0311(7) 0.0161(6) 0.0318(7) 0.0029(5) 0.0176(6) 0.0009(5)
F14 0.0357(5) 0.0341(5) 0.0441(5) 0.0228(4) 0.0160(4) 0.0172(4)
C14 0.0245(7) 0.0258(7) 0.0267(7) 0.0119(5) 0.0129(6) 0.0102(5)
F15 0.0300(5) 0.0466(6) 0.0318(5) 0.0064(4) -0.0094(4) 0.0015(4)
C15 0.0186(6) 0.0328(8) 0.0199(6) 0.0039(6) 0.0029(5) 0.0034(5)
F16 0.0317(4) 0.0217(4) 0.0312(4) -0.0037(3) 0.0020(3) -0.0036(3)
C16 0.0220(6) 0.0187(6) 0.0220(6) -0.0005(5) 0.0085(5) 0.0000(5)
C17 0.0201(6) 0.0261(7) 0.0212(6) 0.0010(5) 0.0103(5) -0.0021(5)
C18 0.0213(6) 0.0298(7) 0.0284(7) 0.0006(6) 0.0128(6) -0.0061(6)
C19 0.0279(7) 0.0264(7) 0.0386(8) -0.0008(6) 0.0146(6) -0.0089(6)
C20 0.0278(7) 0.0214(7) 0.0322(7) -0.0044(6) 0.0136(6) -0.0038(6)
C21 0.0200(6) 0.0196(6) 0.0220(6) 0.0024(5) 0.0087(5) 0.0002(5)

loop_
_atom_type_symbol
_atom_type_description
_atom_type_scat_dispersion_real
_atom_type_scat_dispersion_imag
_atom_type_scat_source
C C 0.0033 0.0016 'International Tables Vol C Tables 4.2.6.8 and 6.1.1.4'
H H 0.0000 0.0000 'International Tables Vol C Tables 4.2.6.8 and 6.1.1.4'
N N 0.0061 0.0033 'International Tables Vol C Tables 4.2.6.8 and 6.1.1.4'
F F 0.0171 0.0103 'International Tables Vol C Tables 4.2.6.8 and 6.1.1.4'

loop_
_geom_angle_atom_site_label_1
_geom_angle_atom_site_label_2
_geom_angle_atom_site_label_3
_geom_angle
_geom_angle_site_symmetry_1
_geom_angle_site_symmetry_3
C1 N1 C4 110.94(10) . .
C1 N1 H1N 126.6(11) . .
C4 N1 H1N 122.3(11) . .
C9 N2 C6 106.06(10) . .
N1 C1 C2 107.26(11) . .
N1 C1 C10 119.78(10) . 2
C2 C1 C10 132.71(11) . 2
C1 C2 C3 107.77(11) . .
C1 C2 H2 125.4(9) . .
C3 C2 H2 126.9(9) . .
C4 C3 C2 107.41(11) . .
C4 C3 H3 125.6(9) . .
C2 C3 H3 127.0(9) . .
N1 C4 C3 106.60(11) . .
N1 C4 C5 121.61(11) . .
C3 C4 C5 131.71(12) . .
C6 C5 C4 125.36(11) . .
C6 C5 C11 117.88(11) . .
C4 C5 C11 116.64(10) . .
C5 C6 N2 122.98(11) . .
C5 C6 C7 127.68(11) . .
N2 C6 C7 109.18(10) . .
C8 C7 C6 106.54(11) . .
C8 C7 H7 127.3(9) . .
C6 C7 H7 126.1(9) . .
C7 C8 C9 106.51(11) . .
C7 C8 H8 127.9(9) . .
C9 C8 H8 125.6(9) . .
N2 C9 C8 111.69(11) . .
N2 C9 C10 120.82(10) . .
C8 C9 C10 127.19(11) . .
C1 C10 C9 104.95(9) 2 .
C1 C10 C17 110.54(10) 2 .
C9 C10 C17 111.28(10) . .
C1 C10 C21 110.11(10) 2 .
C9 C10 C21 110.92(10) . .
C17 C10 C21 109.00(10) . .
C16 C11 C12 116.93(11) . .
C16 C11 C5 122.22(11) . .
C12 C11 C5 120.83(11) . .
F12 C12 C13 118.20(11) . .
F12 C12 C11 119.65(11) . .
C13 C12 C11 122.15(12) . .
F13 C13 C14 120.05(12) . .
F13 C13 C12 120.80(12) . .
C14 C13 C12 119.15(12) . .
F14 C14 C15 119.59(12) . .
F14 C14 C13 120.14(12) . .
C15 C14 C13 120.27(12) . .
F15 C15 C14 119.43(12) . .
F15 C15 C16 120.97(12) . .
C14 C15 C16 119.60(12) . .
F16 C16 C15 118.58(11) . .
F16 C16 C11 119.53(11) . .
C15 C16 C11 121.89(12) . .
C18 C17 C10 112.17(10) . .
C18 C17 H17A 108.9(8) . .
C10 C17 H17A 106.7(8) . .
C18 C17 H17B 109.9(8) . .
C10 C17 H17B 109.4(8) . .
H17A C17 H17B 109.6(11) . .
C19 C18 C17 111.39(11) . .
C19 C18 H18A 108.8(8) . .
C17 C18 H18A 110.1(9) . .
C19 C18 H18B 110.8(9) . .
C17 C18 H18B 109.0(9) . .
H18A C18 H18B 106.7(12) . .
C18 C19 C20 110.65(11) . .
C18 C19 H19A 110.4(10) . .
C20 C19 H19A 109.0(10) . .
C18 C19 H19B 109.9(9) . .
C20 C19 H19B 110.7(9) . .
H19A C19 H19B 106.1(13) . .
C21 C20 C19 111.49(11) . .
C21 C20 H20A 109.9(9) . .
C19 C20 H20A 108.9(9) . .
C21 C20 H20B 109.6(9) . .
C19 C20 H20B 109.1(9) . .
H20A C20 H20B 107.7(12) . .
C20 C21 C10 112.44(10) . .
C20 C21 H21A 109.3(8) . .
C10 C21 H21A 107.1(8) . .
C20 C21 H21B 108.5(8) . .
C10 C21 H21B 110.5(8) . .
H21A C21 H21B 108.8(11) . .

loop_
_geom_bond_atom_site_label_1
_geom_bond_atom_site_label_2
_geom_bond_distance
_geom_bond_site_symmetry_2
N1 C1 1.3502(16) .
N1 C4 1.3727(16) .
N1 H1N 0.864(17) .
N2 C9 1.3151(15) .
N2 C6 1.4059(16) .
C1 C2 1.3923(18) .
C1 C10 1.5134(17) 2
C2 C3 1.4004(18) .
C2 H2 0.949(15) .
C3 C4 1.3970(18) .
C3 H3 0.954(16) .
C4 C5 1.4237(17) .
C5 C6 1.3765(17) .
C5 C11 1.4943(17) .
C6 C7 1.4456(17) .
C7 C8 1.3501(18) .
C7 H7 0.943(16) .
C8 C9 1.4534(17) .
C8 H8 0.964(15) .
C9 C10 1.5287(16) .
C10 C1 1.5134(17) 2
C10 C17 1.5403(16) .
C10 C21 1.5479(17) .
C11 C16 1.3851(17) .
C11 C12 1.3899(18) .
F12 C12 1.3399(15) .
C12 C13 1.3808(19) .
F13 C13 1.3350(16) .
C13 C14 1.378(2) .
F14 C14 1.3412(15) .
C14 C15 1.376(2) .
F15 C15 1.3397(15) .
C15 C16 1.3804(18) .
F16 C16 1.3405(15) .
C17 C18 1.5292(18) .
C17 H17A 0.998(14) .
C17 H17B 1.012(16) .
C18 C19 1.523(2) .
C18 H18A 1.008(15) .
C18 H18B 0.983(15) .
C19 C20 1.5294(19) .
C19 H19A 0.975(17) .
C19 H19B 0.997(17) .
C20 C21 1.5257(18) .
C20 H20A 1.021(16) .
C20 H20B 0.993(16) .
C21 H21A 1.004(14) .
C21 H21B 1.003(14) .
